data_8101491
loop_
_publ_author_name
'Staples, Richard J.'

_publ_section_title
;
Crystal structure of anhydrous tetraethylammonium chloride, [(CH3CH2)4N]Cl
;
_journal_issue 2
_journal_name_full 'Zeitschrift f\"ur Kristallographie - New Crystal Structures'
_journal_page_first 231
_journal_page_last 232
_journal_volume 214
_journal_year 1999
_chemical_formula_moiety '[(CH3CH2)4N]Cl'
_chemical_formula_structural '[(C H3 C H2)4N]Cl'
_chemical_formula_sum 'C8 H20 Cl N'
_chemical_formula_weight 165.70
_space_group_IT_number 14
_symmetry_cell_setting monoclinic
_symmetry_space_group_name_Hall '-P 2yn'
_symmetry_space_group_name_H-M 'P 1 21/n 1'
_cell_angle_alpha 90.00
_cell_angle_beta 108.173(3)
_cell_angle_gamma 90.00
_cell_formula_units_Z 12
_cell_length_a 11.8207(2)
_cell_length_b 20.4092(4)
_cell_length_c 12.4290(1)
_cell_measurement_temperature 213(2)
_cell_volume 2848.94(8)
_diffrn_ambient_temperature 213(2)
_exptl_crystal_density_diffrn 1.159
_refine_ls_R_factor_obs 0.0532
_refine_ls_wR_factor_obs 0.1159
_cod_depositor_comments
;
The following automatic conversions were performed:
'_symmetry_cell_setting' value 'Monoclinic' changed to 'monoclinic'
according to '/home/saulius/struct/CIF-dictionaries/cif_core.dic'
dictionary named 'cif_core.dic' version 2.4.1 from 2010-06-29.

Automatic conversion script
Id: cif_fix_enum 1527 2010-12-29 10:47:43Z saulius 
;
_cod_original_sg_symbol_H-M 'P 21/n'
_cod_database_code 8101491

loop_
_symmetry_equiv_pos_as_xyz
'x, y, z'
'-x+1/2, y+1/2, -z+1/2'
'-x, -y, -z'
'x-1/2, -y-1/2, z-1/2'

loop_
_atom_site_aniso_label
_atom_site_aniso_U_11
_atom_site_aniso_U_22
_atom_site_aniso_U_33
_atom_site_aniso_U_23
_atom_site_aniso_U_13
_atom_site_aniso_U_12
Cl1 0.0451(3) 0.0399(3) 0.0360(3) 0.0026(2) 0.0100(2) 0.0085(2)
Cl2 0.0406(3) 0.0457(3) 0.0322(3) -0.0009(2) 0.0085(2) -0.0036(2)
Cl3 0.0478(3) 0.0429(3) 0.0398(3) 0.0010(2) 0.0087(2) 0.0120(3)
N1 0.0211(7) 0.0229(8) 0.0228(7) 0.0013(6) 0.0061(6) -0.0004(6)
N2 0.0255(8) 0.0230(8) 0.0250(8) 0.0008(6) 0.0074(6) 0.0029(6)
C1 0.0301(10) 0.0255(10) 0.0285(10) 0.0008(8) 0.0071(8) 0.0042(8)
C2 0.0487(13) 0.0270(11) 0.0422(12) 0.0009(9) 0.0076(10) -0.0049(9)
C3 0.0234(9) 0.0372(11) 0.0279(10) 0.0027(8) 0.0026(7) 0.0015(8)
C4 0.0418(12) 0.0479(14) 0.0244(10) 0.0028(9) 0.0059(9) 0.0017(10)
C5 0.0306(10) 0.0366(11) 0.0282(10) -0.0002(8) 0.0144(8) 0.0023(8)
C6 0.0407(12) 0.0460(13) 0.0253(10) -0.0004(9) 0.0114(9) 0.0034(10)
C7 0.0270(10) 0.0282(10) 0.0306(10) -0.0001(8) 0.0081(8) -0.0047(8)
C8 0.0508(13) 0.0268(11) 0.0386(12) -0.0001(9) 0.0123(10) -0.0033(9)
C9 0.0412(12) 0.0291(10) 0.0286(10) 0.0055(8) 0.0070(9) 0.0082(9)
C10 0.0552(14) 0.0442(13) 0.0273(10) 0.0014(10) 0.0091(10) 0.0033(11)
C11 0.0265(10) 0.0403(12) 0.0364(11) -0.0048(9) 0.0118(8) -0.0001(9)
C12 0.0433(13) 0.0583(16) 0.0479(14) -0.0061(12) 0.0173(11) -0.0219(12)
C13 0.0312(10) 0.0254(10) 0.0323(10) 0.0015(8) 0.0083(8) -0.0025(8)
C14 0.0308(11) 0.0597(15) 0.0376(12) 0.0051(11) 0.0091(9) -0.0102(10)
C15 0.0394(11) 0.0301(10) 0.0288(10) -0.0033(8) 0.0102(9) 0.0079(8)
C16 0.0499(13) 0.0386(12) 0.0266(10) -0.0002(9) 0.0088(9) 0.0042(10)
C17 0.0312(10) 0.0236(9) 0.0277(9) 0.0004(8) 0.0087(8) 0.0049(8)
C18 0.0316(11) 0.0521(14) 0.0350(11) -0.0021(10) 0.0094(9) 0.0101(10)
C19 0.0232(9) 0.0311(10) 0.0281(10) 0.0014(8) 0.0081(7) -0.0013(7)
C20 0.0339(11) 0.0419(12) 0.0407(12) 0.0039(10) 0.0139(9) 0.0107(9)
C21 0.0332(10) 0.0301(10) 0.0285(10) 0.0063(8) 0.0105(8) -0.0035(8)
C22 0.0456(12) 0.0456(13) 0.0246(10) 0.0057(9) 0.0097(9) 0.0014(10)
C23 0.0295(10) 0.0276(10) 0.0297(10) -0.0039(8) 0.0066(8) -0.0055(8)
C24 0.0418(12) 0.0429(12) 0.0244(10) -0.0033(9) 0.0058(9) -0.0015(10)

loop_
_atom_site_label
_atom_site_type_symbol
_atom_site_fract_x
_atom_site_fract_y
_atom_site_fract_z
_atom_site_U_iso_or_equiv
_atom_site_thermal_displace_type
_atom_site_occupancy
_atom_site_symmetry_multiplicity
_atom_site_calc_flag
_atom_site_refinement_flags
_atom_site_disorder_assembly
_atom_site_disorder_group
Cl1 Cl 0.22881(5) -0.08198(3) -0.00897(4) 0.04093(14) Uani 1 4 d . . .
Cl2 Cl 0.79225(5) 0.25494(3) 0.51659(4) 0.04019(14) Uani 1 4 d . . .
Cl3 Cl 0.26751(5) 0.08822(3) 0.48435(5) 0.04465(15) Uani 1 4 d . . .
N1 N 0.51442(13) 0.08033(7) 0.26376(12) 0.0225(3) Uani 1 4 d . . .
N2 N -0.04389(14) -0.07506(7) 0.23392(13) 0.0246(3) Uani 1 4 d . . .
N3 N 0.45822(13) -0.26034(7) 0.23338(12) 0.0225(3) Uiso 1 4 d . . .
C1 C 0.45717(17) 0.14670(9) 0.26385(16) 0.0285(4) Uani 1 4 d . . .
H1A H 0.3901 0.1511 0.1940 0.034 Uiso 1 4 calc R . .
H1B H 0.4251 0.1485 0.3276 0.034 Uiso 1 4 calc R . .
C2 C 0.5397(2) 0.20402(10) 0.27244(19) 0.0408(5) Uani 1 4 d . . .
H2A H 0.4965 0.2445 0.2720 0.061 Uiso 1 4 calc R . .
H2B H 0.5703 0.2036 0.2086 0.061 Uiso 1 4 calc R . .
H2C H 0.6054 0.2009 0.3423 0.061 Uiso 1 4 calc R . .
C3 C 0.62125(17) 0.07174(10) 0.36840(16) 0.0307(4) Uani 1 4 d . . .
H3A H 0.6519 0.0271 0.3684 0.037 Uiso 1 4 calc R . .
H3B H 0.6838 0.1020 0.3635 0.037 Uiso 1 4 calc R . .
C4 C 0.5978(2) 0.08314(11) 0.47958(17) 0.0391(5) Uani 1 4 d . . .
H4A H 0.6708 0.0766 0.5415 0.059 Uiso 1 4 calc R . .
H4B H 0.5378 0.0525 0.4868 0.059 Uiso 1 4 calc R . .
H4C H 0.5697 0.1276 0.4819 0.059 Uiso 1 4 calc R . .
C5 C 0.55960(17) 0.07317(10) 0.16302(16) 0.0306(4) Uani 1 4 d . . .
H5A H 0.5978 0.0302 0.1673 0.037 Uiso 1 4 calc R . .
H5B H 0.6209 0.1065 0.1688 0.037 Uiso 1 4 calc R . .
C6 C 0.4659(2) 0.07946(11) 0.04811(17) 0.0371(5) Uani 1 4 d . . .
H6A H 0.5030 0.0742 -0.0109 0.056 Uiso 1 4 calc R . .
H6B H 0.4290 0.1223 0.0415 0.056 Uiso 1 4 calc R . .
H6C H 0.4058 0.0458 0.0401 0.056 Uiso 1 4 calc R . .
C7 C 0.41943(17) 0.03013(9) 0.26051(17) 0.0288(4) Uani 1 4 d . . .
H7A H 0.3919 0.0371 0.3263 0.035 Uiso 1 4 calc R . .
H7B H 0.3515 0.0377 0.1925 0.035 Uiso 1 4 calc R . .
C8 C 0.4580(2) -0.04029(10) 0.26047(19) 0.0391(5) Uani 1 4 d . . .
H8A H 0.3919 -0.0689 0.2583 0.059 Uiso 1 4 calc R . .
H8B H 0.5237 -0.0489 0.3286 0.059 Uiso 1 4 calc R . .
H8C H 0.4833 -0.0483 0.1945 0.059 Uiso 1 4 calc R . .
C9 C 0.0289(2) -0.11370(10) 0.33661(17) 0.0338(5) Uani 1 4 d . . .
H9A H -0.0090 -0.1565 0.3357 0.041 Uiso 1 4 calc R . .
H9B H 0.1081 -0.1215 0.3294 0.041 Uiso 1 4 calc R . .
C10 C 0.0441(2) -0.08200(11) 0.44955(18) 0.0431(5) Uani 1 4 d . . .
H10A H 0.0916 -0.1102 0.5095 0.065 Uiso 1 4 calc R . .
H10B H -0.0334 -0.0752 0.4591 0.065 Uiso 1 4 calc R . .
H10C H 0.0840 -0.0402 0.4529 0.065 Uiso 1 4 calc R . .
C11 C -0.17048(17) -0.06538(11) 0.23499(18) 0.0339(5) Uani 1 4 d . . .
H11A H -0.1685 -0.0404 0.3030 0.041 Uiso 1 4 calc R . .
H11B H -0.2131 -0.0388 0.1691 0.041 Uiso 1 4 calc R . .
C12 C -0.2399(2) -0.12744(13) 0.2331(2) 0.0491(6) Uani 1 4 d . . .
H12A H -0.3195 -0.1166 0.2340 0.074 Uiso 1 4 calc R . .
H12B H -0.2001 -0.1537 0.2991 0.074 Uiso 1 4 calc R . .
H12C H -0.2448 -0.1520 0.1650 0.074 Uiso 1 4 calc R . .
C13 C 0.00728(17) -0.00718(9) 0.23235(17) 0.0300(4) Uani 1 4 d . . .
H13A H -0.0423 0.0160 0.1651 0.036 Uiso 1 4 calc R . .
H13B H 0.0023 0.0169 0.2990 0.036 Uiso 1 4 calc R . .
C14 C 0.13444(19) -0.00568(13) 0.23166(19) 0.0431(6) Uani 1 4 d . . .
H14A H 0.1599 0.0394 0.2307 0.065 Uiso 1 4 calc R . .
H14B H 0.1403 -0.0282 0.1649 0.065 Uiso 1 4 calc R . .
H14C H 0.1850 -0.0273 0.2990 0.065 Uiso 1 4 calc R . .
C15 C -0.04113(19) -0.11416(10) 0.13071(16) 0.0328(4) Uani 1 4 d . . .
H15A H 0.0422 -0.1201 0.1341 0.039 Uiso 1 4 calc R . .
H15B H -0.0743 -0.1577 0.1351 0.039 Uiso 1 4 calc R . .
C16 C -0.1074(2) -0.08459(11) 0.01818(17) 0.0391(5) Uani 1 4 d . . .
H16A H -0.1004 -0.1130 -0.0420 0.059 Uiso 1 4 calc R . .
H16B H -0.0738 -0.0420 0.0114 0.059 Uiso 1 4 calc R . .
H16C H -0.1907 -0.0797 0.0124 0.059 Uiso 1 4 calc R . .
C17 C 0.50864(17) -0.32834(9) 0.23349(16) 0.0276(4) Uani 1 4 d . . .
H17A H 0.4581 -0.3521 0.1675 0.033 Uiso 1 4 calc R . .
H17B H 0.5045 -0.3514 0.3013 0.033 Uiso 1 4 calc R . .
C18 C 0.63563(19) -0.33066(12) 0.23114(19) 0.0398(5) Uani 1 4 d . . .
H18A H 0.6606 -0.3759 0.2314 0.060 Uiso 1 4 calc R . .
H18B H 0.6871 -0.3084 0.2973 0.060 Uiso 1 4 calc R . .
H18C H 0.6406 -0.3091 0.1632 0.060 Uiso 1 4 calc R . .
C19 C 0.33124(16) -0.26900(9) 0.23381(16) 0.0274(4) Uani 1 4 d . . .
H19A H 0.2886 -0.2962 0.1688 0.033 Uiso 1 4 calc R . .
H19B H 0.3322 -0.2928 0.3026 0.033 Uiso 1 4 calc R . .
C20 C 0.26330(19) -0.20591(11) 0.22887(19) 0.0383(5) Uani 1 4 d . . .
H20A H 0.1832 -0.2157 0.2295 0.057 Uiso 1 4 calc R . .
H20B H 0.2597 -0.1825 0.1600 0.057 Uiso 1 4 calc R . .
H20C H 0.3034 -0.1790 0.2940 0.057 Uiso 1 4 calc R . .
C21 C 0.46245(18) -0.22211(10) 0.12982(16) 0.0304(4) Uani 1 4 d . . .
H21A H 0.4318 -0.1779 0.1341 0.036 Uiso 1 4 calc R . .
H21B H 0.5458 -0.2178 0.1324 0.036 Uiso 1 4 calc R . .
C22 C 0.3932(2) -0.25175(11) 0.01771(17) 0.0389(5) Uani 1 4 d . . .
H22A H 0.4010 -0.2242 -0.0432 0.058 Uiso 1 4 calc R . .
H22B H 0.3099 -0.2551 0.0129 0.058 Uiso 1 4 calc R . .
H22C H 0.4242 -0.2951 0.0112 0.058 Uiso 1 4 calc R . .
C23 C 0.53079(18) -0.22152(10) 0.33584(16) 0.0295(4) Uani 1 4 d . . .
H23A H 0.6118 -0.2166 0.3318 0.035 Uiso 1 4 calc R . .
H23B H 0.4963 -0.1776 0.3315 0.035 Uiso 1 4 calc R . .
C24 C 0.5382(2) -0.25081(11) 0.44934(17) 0.0374(5) Uani 1 4 d . . .
H24A H 0.5861 -0.2227 0.5093 0.056 Uiso 1 4 calc R . .
H24B H 0.5746 -0.2938 0.4560 0.056 Uiso 1 4 calc R . .
H24C H 0.4588 -0.2547 0.4558 0.056 Uiso 1 4 calc R . .

loop_
_geom_bond_atom_site_label_1
_geom_bond_atom_site_label_2
_geom_bond_distance
_geom_bond_site_symmetry_2
_geom_bond_publ_flag
N1 C7 1.511(2) . ?
N1 C5 1.514(2) . ?
N1 C3 1.514(2) . ?
N1 C1 1.514(2) . ?
N2 C11 1.514(2) . ?
N2 C13 1.514(2) . ?
N2 C9 1.519(2) . ?
N2 C15 1.520(2) . ?
N3 C17 1.510(2) . ?
N3 C19 1.513(2) . ?
N3 C23 1.518(2) . ?
N3 C21 1.519(2) . ?
C1 C2 1.506(3) . ?
C3 C4 1.510(3) . ?
C5 C6 1.515(3) . ?
C7 C8 1.508(3) . ?
C9 C10 1.505(3) . ?
C11 C12 1.505(3) . ?
C13 C14 1.506(3) . ?
C15 C16 1.500(3) . ?
C17 C18 1.511(3) . ?
C19 C20 1.509(3) . ?
C21 C22 1.505(3) . ?
C23 C24 1.509(3) . ?

loop_
_cod_related_entry_id
_cod_related_entry_database
_cod_related_entry_code
1 ChemSpider 5733
